data_2100751
loop_
_publ_author_name
'Ma, Y.'
'R\/omming, C.'
'Lebech, B.'
'Gj\/onnes, J.'
'Taft\/o, J.'

_publ_section_title
;
 Structure refinement of Al~3~Zr using single-crystal X-ray
 diffraction, powder neutron diffraction and CBED
;
_journal_issue 1
_journal_name_full 'Acta Crystallographica Section B'
_journal_page_first 11
_journal_page_last 16
_journal_paper_doi 10.1107/S0108768191010467
_journal_volume 48
_journal_year 1992
_chemical_formula_sum 'Al3 Zr'
_chemical_formula_weight 172.16
_symmetry_cell_setting tetragonal
_symmetry_space_group_name_Hall '-I 4 2'
_symmetry_space_group_name_H-M 'I 4/m m m'
_cell_angle_alpha 90
_cell_angle_beta 90
_cell_angle_gamma 90
_cell_formula_units_Z 4
_cell_length_a 3.9993(5)
_cell_length_b 3.9993(5)
_cell_length_c 17.283(2)
_cell_volume 276.43(6)
_diffrn_radiation_type Mo
_diffrn_radiation_wavelength 0.71069
_exptl_absorpt_coefficient_mu 4.511
_exptl_crystal_density_diffrn 4.136
_exptl_crystal_F_000 316
_cod_data_source_file ab0236.cif
_cod_data_source_block ab0236a
_cod_original_formula_sum 'Al3 Zr1'
_cod_database_code 2100751

loop_
_atom_site_label
_atom_site_fract_x
_atom_site_fract_y
_atom_site_fract_z
Al(c) .0 .5 .0
Al(d) .0 .5 .25
Al(e) .0 .0 .37498(5)
Zr(e) .0 .0 .118860(10)
